data_7244660
loop_
_publ_author_name
'Terebilenko, Kateryna V.'
'Chornii, Vitalii P.'
'Zozulia, Valeri&#x0456;a O.'
'Gural'skiy, Il'ya A.'
'Shova, Sergiu G.'
'Nedilko, Serhii G.'
'Slobodyanik, Mykola S.'

_publ_section_title
;
 Crystal growth, layered structure and luminescence properties of
 K2Eu(PO4)(WO4)
;
_journal_issue 15
_journal_name_full 'RSC Advances'
_journal_page_first 8901
_journal_page_last 8907
_journal_paper_doi 10.1039/D2RA00932C
_journal_volume 12
_journal_year 2022
_chemical_formula_moiety 'Eu K2 O8 P W'
_chemical_formula_sum 'Eu K2 O8 P W'
_chemical_formula_weight 572.98
_space_group_crystal_system orthorhombic
_space_group_IT_number 73
_space_group_name_Hall '-I 2b 2c'
_space_group_name_H-M_alt 'I b c a'
_atom_sites_solution_primary dual
_audit_creation_date 2021-04-06
_audit_creation_method
;
Olex2 1.3
(compiled 2020.11.12 svn.r5f609507 for OlexSys, GUI svn.r6272)
;
_audit_update_record
;
2022-02-09 deposited with the CCDC.	2022-03-17 downloaded from the CCDC.
;
_cell_angle_alpha 90
_cell_angle_beta 90
_cell_angle_gamma 90
_cell_formula_units_Z 8
_cell_length_a 6.9856(4)
_cell_length_b 12.2954(5)
_cell_length_c 19.7434(9)
_cell_measurement_reflns_used 3033
_cell_measurement_temperature 293(2)
_cell_measurement_theta_max 29.4020
_cell_measurement_theta_min 2.0550
_cell_volume 1695.78(14)
_computing_cell_refinement 'CrysAlisPro 1.171.41.104a (Rigaku OD, 2021)'
_computing_data_collection 'CrysAlisPro 1.171.41.104a (Rigaku OD, 2021)'
_computing_data_reduction 'CrysAlisPro 1.171.41.104a (Rigaku OD, 2021)'
_computing_molecular_graphics 'Olex2 1.3 (Dolomanov et al., 2009)'
_computing_publication_material 'Olex2 1.3 (Dolomanov et al., 2009)'
_computing_structure_refinement 'SHELXL 2018/3 (Sheldrick, 2015)'
_computing_structure_solution 'SHELXT 2018/2 (Sheldrick, 2018)'
_diffrn_ambient_temperature 293(2)
_diffrn_detector 'CCD plate'
_diffrn_detector_area_resol_mean 16.1593
_diffrn_detector_type Eos
_diffrn_measured_fraction_theta_full 1.000
_diffrn_measured_fraction_theta_max 0.887
_diffrn_measurement_details
;
List of Runs (angles in degrees, time in seconds):

  # Type    Start    End  Width  t~exp~   \w     \q     \k     \f   Frames
#--------------------------------------------------------------------------
  1  \w    -18.00   9.00   1.00   10.00    --  -15.44 -77.00-158.00   27
  2  \w     13.00  39.00   1.00   10.00    --  -15.44  77.00 -32.00   26
  3  \w    -39.00  42.00   1.00   10.00    --   17.94 -77.00-158.00   81
  4  \w     -8.00  17.00   1.00   10.00    --   17.94  77.00 -32.00   25
  5  \w    -38.00  -7.00   1.00   10.00    --  -15.44 -77.00 120.00   31
  6  \w    -83.00 -56.00   1.00   10.00    --  -15.44-178.00  30.00   27
  7  \w     10.00  39.00   1.00   10.00    --   17.94  77.00-150.00   29
  8  \w    -20.00  53.00   1.00   10.00    --   17.94 -99.00   0.00   73
  9  \w     -8.00  39.00   1.00   10.00    --   17.94  77.00  90.00   47
;
_diffrn_measurement_device 'four-circle diffractometer'
_diffrn_measurement_device_type 'Xcalibur, Eos'
_diffrn_measurement_method '\w scans'
_diffrn_orient_matrix_type 'CrysAlisPro convention (1999,Acta A55,543-557)'
_diffrn_orient_matrix_UB_11 0.0066814000
_diffrn_orient_matrix_UB_12 -0.0188478000
_diffrn_orient_matrix_UB_13 -0.0338636000
_diffrn_orient_matrix_UB_21 0.0837138000
_diffrn_orient_matrix_UB_22 0.0317341000
_diffrn_orient_matrix_UB_23 -0.0048247000
_diffrn_orient_matrix_UB_31 0.0571504000
_diffrn_orient_matrix_UB_32 -0.0443132000
_diffrn_orient_matrix_UB_33 0.0109676000
_diffrn_radiation_monochromator graphite
_diffrn_radiation_probe x-ray
_diffrn_radiation_type 'Mo K\a'
_diffrn_radiation_wavelength 0.71073
_diffrn_reflns_av_R_equivalents 0.0528
_diffrn_reflns_av_unetI/netI 0.0374
_diffrn_reflns_Laue_measured_fraction_full 1.000
_diffrn_reflns_Laue_measured_fraction_max 0.887
_diffrn_reflns_limit_h_max 9
_diffrn_reflns_limit_h_min -8
_diffrn_reflns_limit_k_max 15
_diffrn_reflns_limit_k_min -16
_diffrn_reflns_limit_l_max 24
_diffrn_reflns_limit_l_min -25
_diffrn_reflns_number 5948
_diffrn_reflns_point_group_measured_fraction_full 1.000
_diffrn_reflns_point_group_measured_fraction_max 0.887
_diffrn_reflns_theta_full 25.242
_diffrn_reflns_theta_max 29.458
_diffrn_reflns_theta_min 2.063
_diffrn_source 'fine-focus sealed X-ray tube'
_diffrn_source_type 'Enhance (Mo) X-ray Source'
_exptl_absorpt_coefficient_mu 22.064
_exptl_absorpt_correction_T_max 1.00000
_exptl_absorpt_correction_T_min 0.10323
_exptl_absorpt_correction_type multi-scan
_exptl_absorpt_process_details
;
CrysAlisPro 1.171.41.104a (Rigaku Oxford Diffraction, 2021)
Empirical absorption correction using spherical harmonics,
implemented in SCALE3 ABSPACK scaling algorithm.
;
_exptl_crystal_colour 'clear light colourless'
_exptl_crystal_density_diffrn 4.489
_exptl_crystal_description plate
_exptl_crystal_F_000 2032
_exptl_crystal_size_max 0.25
_exptl_crystal_size_mid 0.25
_exptl_crystal_size_min 0.02
_refine_diff_density_max 2.899
_refine_diff_density_min -1.773
_refine_diff_density_rms 0.412
_refine_ls_extinction_method none
_refine_ls_goodness_of_fit_ref 1.084
_refine_ls_hydrogen_treatment undef
_refine_ls_matrix_type full
_refine_ls_number_parameters 61
_refine_ls_number_reflns 1049
_refine_ls_number_restraints 0
_refine_ls_restrained_S_all 1.084
_refine_ls_R_factor_all 0.0413
_refine_ls_R_factor_gt 0.0326
_refine_ls_shift/su_max 0.001
_refine_ls_shift/su_mean 0.000
_refine_ls_structure_factor_coef Fsqd
_refine_ls_weighting_details 'w=1/[\s^2^(Fo^2^)+(0.0419P)^2^+23.6831P] where P=(Fo^2^+2Fc^2^)/3'
_refine_ls_weighting_scheme calc
_refine_ls_wR_factor_gt 0.0799
_refine_ls_wR_factor_ref 0.0870
_reflns_Friedel_coverage 0.000
_reflns_number_gt 870
_reflns_number_total 1049
_reflns_threshold_expression 'I > 2\s(I)'
_cod_data_source_file d2ra00932c1.cif
_cod_data_source_block shi_4946_ilgu_autored
_cod_original_cell_volume 1695.79(15)
_cod_database_code 7244660
_shelx_shelxl_version_number 2018/3
_chemical_oxdiff_formula Eu1K2O8P1W1
_chemical_oxdiff_usercomment zovg48
_shelx_space_group_comment
;
The symmetry employed for this shelxl refinement is uniquely defined
by the following loop, which should always be used as a source of
symmetry information in preference to the above space-group names.
They are only intended as comments.
;
_shelx_estimated_absorpt_t_max 0.667
_shelx_estimated_absorpt_t_min 0.073
_reflns_odcompleteness_completeness 100.00
_reflns_odcompleteness_iscentric 1
_reflns_odcompleteness_theta 26.32
_olex2_refinement_description
;
;
_olex2_submission_special_instructions 'No special instructions were received'
_oxdiff_exptl_absorpt_empirical_details
;
Empirical correction (ABSPACK) includes:
- Absorption correction using spherical harmonics
- Frame scaling
;
_oxdiff_exptl_absorpt_empirical_full_max 7.779
_oxdiff_exptl_absorpt_empirical_full_min 0.545

loop_
_space_group_symop_operation_xyz
'x, y, z'
'-x+1/2, -y, z+1/2'
'-x, y+1/2, -z+1/2'
'x+1/2, -y+1/2, -z'
'x+1/2, y+1/2, z+1/2'
'-x+1, -y+1/2, z+1'
'-x+1/2, y+1, -z+1'
'x+1, -y+1, -z+1/2'
'-x, -y, -z'
'x-1/2, y, -z-1/2'
'x, -y-1/2, z-1/2'
'-x-1/2, y-1/2, z'
'-x+1/2, -y+1/2, -z+1/2'
'x, y+1/2, -z'
'x+1/2, -y, z'
'-x, y, z+1/2'

loop_
_atom_site_label
_atom_site_type_symbol
_atom_site_fract_x
_atom_site_fract_y
_atom_site_fract_z
_atom_site_U_iso_or_equiv
_atom_site_adp_type
_atom_site_occupancy
_atom_site_site_symmetry_order
_atom_site_calc_flag
_atom_site_refinement_flags_posn
_atom_site_refinement_flags_adp
_atom_site_refinement_flags_occupancy
_atom_site_disorder_assembly
_atom_site_disorder_group
W1 W 0.500000 0.250000 0.66743(2) 0.01542(17) Uani 1 2 d S T P . .
Eu1 Eu 0.250000 0.32626(4) 0.500000 0.01028(17) Uani 1 2 d S T P . .
K1 K 0.4677(3) 0.42182(18) 0.84361(11) 0.0277(5) Uani 1 1 d . . . . .
P6 P 0.750000 0.4284(2) 0.500000 0.0097(6) Uani 1 2 d S T P . .
O2 O 0.5796(8) 0.3497(4) 0.4915(3) 0.0173(12) Uani 1 1 d . . . . .
O1 O 0.7285(7) 0.5022(4) 0.5610(3) 0.0151(12) Uani 1 1 d . . . . .
O3 O 0.2951(9) 0.2815(5) 0.6168(3) 0.0224(13) Uani 1 1 d . . . . .
O4 O 0.5591(10) 0.3632(5) 0.7181(3) 0.0314(15) Uani 1 1 d . . . . .

loop_
_atom_site_aniso_label
_atom_site_aniso_U_11
_atom_site_aniso_U_22
_atom_site_aniso_U_33
_atom_site_aniso_U_23
_atom_site_aniso_U_13
_atom_site_aniso_U_12
W1 0.0159(3) 0.0144(3) 0.0159(3) 0.000 0.000 0.00113(16)
Eu1 0.0066(3) 0.0064(3) 0.0179(3) 0.000 -0.00008(18) 0.000
K1 0.0238(12) 0.0336(12) 0.0256(10) -0.0050(8) 0.0010(8) -0.0002(8)
P6 0.0059(15) 0.0077(12) 0.0155(14) 0.000 -0.0008(9) 0.000
O2 0.009(3) 0.009(2) 0.034(3) 0.002(2) 0.001(2) -0.003(2)
O1 0.014(3) 0.012(3) 0.019(3) -0.006(2) 0.000(2) -0.001(2)
O3 0.019(3) 0.025(3) 0.023(3) 0.004(3) 0.001(2) 0.005(3)
O4 0.035(4) 0.034(4) 0.025(3) -0.014(3) 0.003(3) -0.001(3)

loop_
_atom_type_symbol
_atom_type_description
_atom_type_scat_dispersion_real
_atom_type_scat_dispersion_imag
_atom_type_scat_source
Eu Eu -0.1578 3.6682 'International Tables Vol C Tables 4.2.6.8 and 6.1.1.4'
K K 0.2009 0.2494 'International Tables Vol C Tables 4.2.6.8 and 6.1.1.4'
O O 0.0106 0.0060 'International Tables Vol C Tables 4.2.6.8 and 6.1.1.4'
P P 0.1023 0.0942 'International Tables Vol C Tables 4.2.6.8 and 6.1.1.4'
W W -0.8490 6.8722 'International Tables Vol C Tables 4.2.6.8 and 6.1.1.4'

loop_
_geom_angle_atom_site_label_1
_geom_angle_atom_site_label_2
_geom_angle_atom_site_label_3
_geom_angle
_geom_angle_site_symmetry_1
_geom_angle_site_symmetry_3
_geom_angle_publ_flag
Eu1 W1 Eu1 61.898(9) . 6_554 ?
Eu1 W1 K1 72.78(3) 6_554 10_657 ?
Eu1 W1 K1 101.54(3) . 10_657 ?
Eu1 W1 K1 152.02(3) 6_554 . ?
Eu1 W1 K1 102.80(3) . 3_646 ?
Eu1 W1 K1 71.70(3) . 8_456 ?
Eu1 W1 K1 72.78(3) . 13_556 ?
Eu1 W1 K1 125.50(3) . . ?
Eu1 W1 K1 152.02(3) . 6_554 ?
Eu1 W1 K1 125.50(3) 6_554 6_554 ?
Eu1 W1 K1 101.54(3) 6_554 13_556 ?
Eu1 W1 K1 71.70(3) 6_554 3_646 ?
Eu1 W1 K1 102.80(3) 6_554 8_456 ?
K1 W1 K1 79.23(5) 13_556 6_554 ?
K1 W1 K1 60.21(3) 10_657 8_456 ?
K1 W1 K1 106.40(4) 10_657 6_554 ?
K1 W1 K1 60.21(3) 13_556 3_646 ?
K1 W1 K1 79.23(5) 10_657 . ?
K1 W1 K1 124.46(3) 3_646 . ?
K1 W1 K1 62.83(6) . 6_554 ?
K1 W1 K1 119.39(3) 10_657 3_646 ?
K1 W1 K1 173.59(6) 13_556 10_657 ?
K1 W1 K1 119.39(3) 13_556 8_456 ?
K1 W1 K1 173.82(6) 3_646 8_456 ?
K1 W1 K1 61.71(5) 8_456 . ?
K1 W1 K1 61.72(5) 3_646 6_554 ?
K1 W1 K1 124.46(3) 8_456 6_554 ?
K1 W1 K1 106.40(4) 13_556 . ?
O3 W1 Eu1 86.3(2) 6_554 . ?
O3 W1 Eu1 26.54(19) 6_554 6_554 ?
O3 W1 Eu1 86.34(19) . 6_554 ?
O3 W1 Eu1 26.54(19) . . ?
O3 W1 K1 54.2(2) 6_554 10_657 ?
O3 W1 K1 103.3(2) . 3_646 ?
O3 W1 K1 54.2(2) . 13_556 ?
O3 W1 K1 73.1(2) . 8_456 ?
O3 W1 K1 129.30(19) . 6_554 ?
O3 W1 K1 121.5(2) 6_554 13_556 ?
O3 W1 K1 103.3(2) 6_554 8_456 ?
O3 W1 K1 121.5(2) . 10_657 ?
O3 W1 K1 108.7(2) . . ?
O3 W1 K1 108.7(2) 6_554 6_554 ?
O3 W1 K1 73.1(2) 6_554 3_646 ?
O3 W1 K1 129.30(19) 6_554 . ?
O3 W1 O3 112.0(4) . 6_554 ?
O4 W1 Eu1 124.9(2) 6_554 . ?
O4 W1 Eu1 124.9(2) . 6_554 ?
O4 W1 Eu1 113.6(2) 6_554 6_554 ?
O4 W1 Eu1 113.6(2) . . ?
O4 W1 K1 131.0(2) . 13_556 ?
O4 W1 K1 53.7(2) 6_554 13_556 ?
O4 W1 K1 143.6(2) . 3_646 ?
O4 W1 K1 42.0(2) 6_554 3_646 ?
O4 W1 K1 28.3(2) 6_554 6_554 ?
O4 W1 K1 131.0(2) 6_554 10_657 ?
O4 W1 K1 143.6(2) 6_554 8_456 ?
O4 W1 K1 53.7(2) . 10_657 ?
O4 W1 K1 28.3(2) . . ?
O4 W1 K1 84.9(2) . 6_554 ?
O4 W1 K1 42.0(2) . 8_456 ?
O4 W1 K1 84.9(2) 6_554 . ?
O4 W1 O3 107.5(3) . 6_554 ?
O4 W1 O3 109.5(3) . . ?
O4 W1 O3 109.5(3) 6_554 6_554 ?
O4 W1 O3 107.5(3) 6_554 . ?
O4 W1 O4 110.9(4) 6_554 . ?
K1 Eu1 K1 144.44(6) 10_557 16_654 ?
P6 Eu1 K1 72.22(3) 9_666 16_654 ?
P6 Eu1 K1 107.78(3) 6_554 16_654 ?
P6 Eu1 K1 107.78(3) 6_554 10_557 ?
P6 Eu1 K1 72.22(3) 9_666 10_557 ?
P6 Eu1 P6 180.0 9_666 6_554 ?
O2 Eu1 K1 88.06(13) 6_554 16_654 ?
O2 Eu1 K1 124.59(13) 4_456 16_654 ?
O2 Eu1 K1 121.82(14) 7_545 16_654 ?
O2 Eu1 K1 88.06(13) 4_456 10_557 ?
O2 Eu1 K1 52.92(14) . 16_654 ?
O2 Eu1 K1 52.92(14) 7_545 10_557 ?
O2 Eu1 K1 124.59(14) 6_554 10_557 ?
O2 Eu1 K1 121.82(14) . 10_557 ?
O2 Eu1 P6 82.87(13) . 9_666 ?
O2 Eu1 P6 82.87(13) 7_545 9_666 ?
O2 Eu1 P6 150.95(13) 6_554 9_666 ?
O2 Eu1 P6 97.13(13) . 6_554 ?
O2 Eu1 P6 97.13(13) 7_545 6_554 ?
O2 Eu1 P6 150.95(13) 4_456 9_666 ?
O2 Eu1 P6 29.05(13) 4_456 6_554 ?
O2 Eu1 P6 29.05(13) 6_554 6_554 ?
O2 Eu1 O2 68.1(2) 7_545 4_456 ?
O2 Eu1 O2 126.10(15) 7_545 6_554 ?
O2 Eu1 O2 126.10(15) . 4_456 ?
O2 Eu1 O2 68.1(2) . 6_554 ?
O2 Eu1 O2 165.7(3) . 7_545 ?
O2 Eu1 O2 58.1(3) 4_456 6_554 ?
O2 Eu1 O1 78.22(17) 7_545 15_465 ?
O2 Eu1 O1 89.38(18) 7_545 9_666 ?
O2 Eu1 O1 78.22(18) . 9_666 ?
O2 Eu1 O1 89.38(18) . 15_465 ?
O2 Eu1 O3 95.1(2) 7_545 . ?
O2 Eu1 O3 95.1(2) . 7_545 ?
O2 Eu1 O3 88.1(2) 7_545 7_545 ?
O2 Eu1 O3 88.1(2) . . ?
O1 Eu1 K1 46.09(13) 15_465 10_557 ?
O1 Eu1 K1 46.09(13) 9_666 16_654 ?
O1 Eu1 K1 99.44(13) 15_465 16_654 ?
O1 Eu1 K1 99.44(13) 9_666 10_557 ?
O1 Eu1 P6 150.08(13) 9_666 6_554 ?
O1 Eu1 P6 150.08(13) 15_465 6_554 ?
O1 Eu1 P6 29.92(13) 15_465 9_666 ?
O1 Eu1 P6 29.92(13) 9_666 9_666 ?
O1 Eu1 O2 145.18(18) 9_666 4_456 ?
O1 Eu1 O2 145.18(18) 15_465 6_554 ?
O1 Eu1 O2 133.99(18) 9_666 6_554 ?
O1 Eu1 O2 133.99(18) 15_465 4_456 ?
O1 Eu1 O1 59.8(3) 15_465 9_666 ?
O3 Eu1 K1 140.94(15) . 16_654 ?
O3 Eu1 K1 140.94(15) 7_545 10_557 ?
O3 Eu1 K1 50.52(15) 7_545 16_654 ?
O3 Eu1 K1 50.52(15) . 10_557 ?
O3 Eu1 P6 103.31(15) . 9_666 ?
O3 Eu1 P6 103.31(15) 7_545 9_666 ?
O3 Eu1 P6 76.69(15) 7_545 6_554 ?
O3 Eu1 P6 76.69(15) . 6_554 ?
O3 Eu1 O2 78.5(2) . 6_554 ?
O3 Eu1 O2 78.3(2) . 4_456 ?
O3 Eu1 O2 78.3(2) 7_545 6_554 ?
O3 Eu1 O2 78.5(2) 7_545 4_456 ?
O3 Eu1 O1 132.0(2) . 9_666 ?
O3 Eu1 O1 74.4(2) . 15_465 ?
O3 Eu1 O1 132.0(2) 7_545 15_465 ?
O3 Eu1 O1 74.4(2) 7_545 9_666 ?
O3 Eu1 O3 153.4(3) 7_545 . ?
W1 K1 K1 174.83(7) 13_556 15_565 ?
Eu1 K1 W1 108.00(5) 10_657 13_556 ?
Eu1 K1 K1 72.43(3) 10_657 15_565 ?
P6 K1 W1 72.10(5) 10_557 13_556 ?
P6 K1 Eu1 60.92(4) 10_557 10_657 ?
P6 K1 K1 112.06(5) 10_557 15_565 ?
O2 K1 W1 78.83(11) 16_655 13_556 ?
O2 K1 Eu1 37.21(11) 16_655 10_657 ?
O2 K1 K1 103.51(11) 16_655 15_565 ?
O2 K1 P6 26.63(11) 16_655 10_557 ?
O2 K1 O3 58.68(16) 16_655 13_556 ?
O2 K1 O4 101.64(17) 16_655 10_557 ?
O1 K1 W1 73.69(12) 10_557 13_556 ?
O1 K1 W1 140.26(13) 8_456 13_556 ?
O1 K1 Eu1 39.06(12) 8_456 10_657 ?
O1 K1 Eu1 82.50(12) 10_557 10_657 ?
O1 K1 K1 111.40(13) 10_557 15_565 ?
O1 K1 K1 42.64(12) 8_456 15_565 ?
O1 K1 P6 25.04(12) 10_557 10_557 ?
O1 K1 P6 70.98(12) 8_456 10_557 ?
O1 K1 O2 51.43(15) 10_557 16_655 ?
O1 K1 O2 61.54(16) 8_456 16_655 ?
O1 K1 O1 79.07(14) 10_557 8_456 ?
O1 K1 O3 60.83(16) 8_456 10_657 ?
O1 K1 O3 118.23(17) 8_456 13_556 ?
O1 K1 O3 76.17(16) 10_557 13_556 ?
O1 K1 O3 120.33(18) 10_557 10_657 ?
O1 K1 O4 80.71(18) 8_456 8_456 ?
O1 K1 O4 95.32(18) 10_557 8_456 ?
O1 K1 O4 78.20(17) 10_557 10_557 ?
O1 K1 O4 157.16(18) 8_456 10_557 ?
O3 K1 W1 110.21(14) 10_657 13_556 ?
O3 K1 W1 26.95(11) 13_556 13_556 ?
O3 K1 Eu1 38.44(12) 10_657 10_657 ?
O3 K1 Eu1 81.93(12) 13_556 10_657 ?
O3 K1 K1 66.76(13) 10_657 15_565 ?
O3 K1 K1 151.62(13) 13_556 15_565 ?
O3 K1 P6 62.99(12) 13_556 10_557 ?
O3 K1 P6 96.78(13) 10_657 10_557 ?
O3 K1 O2 70.43(16) 10_657 16_655 ?
O3 K1 O3 85.63(19) 10_657 13_556 ?
O3 K1 O4 117.3(2) 10_657 8_456 ?
O3 K1 O4 131.22(19) 10_657 10_557 ?
O4 K1 W1 90.13(16) . 13_556 ?
O4 K1 W1 129.63(15) 8_456 13_556 ?
O4 K1 W1 26.46(11) 10_557 13_556 ?
O4 K1 Eu1 122.82(17) . 10_657 ?
O4 K1 Eu1 134.18(13) 10_557 10_657 ?
O4 K1 Eu1 119.28(14) 8_456 10_657 ?
O4 K1 K1 52.01(14) 8_456 15_565 ?
O4 K1 K1 85.43(15) . 15_565 ?
O4 K1 K1 153.38(13) 10_557 15_565 ?
O4 K1 P6 116.12(14) 8_456 10_557 ?
O4 K1 P6 87.28(13) 10_557 10_557 ?
O4 K1 P6 161.52(17) . 10_557 ?
O4 K1 O2 146.54(19) . 16_655 ?
O4 K1 O2 131.92(17) 8_456 16_655 ?
O4 K1 O1 153.7(2) . 10_557 ?
O4 K1 O1 124.4(2) . 8_456 ?
O4 K1 O3 53.28(16) 10_557 13_556 ?
O4 K1 O3 84.4(2) . 10_657 ?
O4 K1 O3 156.37(18) 8_456 13_556 ?
O4 K1 O3 98.83(19) . 13_556 ?
O4 K1 O4 103.7(2) 8_456 10_557 ?
O4 K1 O4 78.31(14) . 10_557 ?
O4 K1 O4 78.9(2) . 8_456 ?
Eu1 P6 Eu1 180.0 9_666 6_554 ?
Eu1 P6 K1 88.64(6) 6_554 10_657 ?
Eu1 P6 K1 88.64(6) 6_554 16_654 ?
Eu1 P6 K1 91.36(6) 9_666 10_657 ?
Eu1 P6 K1 91.36(6) 9_666 16_654 ?
K1 P6 K1 177.29(11) 16_654 10_657 ?
O2 P6 Eu1 51.2(2) 7_645 6_554 ?
O2 P6 Eu1 128.8(2) 7_645 9_666 ?
O2 P6 Eu1 128.8(2) . 9_666 ?
O2 P6 Eu1 51.2(2) . 6_554 ?
O2 P6 K1 115.0(2) 7_645 16_654 ?
O2 P6 K1 115.0(2) . 10_657 ?
O2 P6 K1 63.1(2) 7_645 10_657 ?
O2 P6 K1 63.1(2) . 16_654 ?
O2 P6 O2 102.3(4) 7_645 . ?
O1 P6 Eu1 126.8(2) . 6_554 ?
O1 P6 Eu1 53.2(2) 7_645 9_666 ?
O1 P6 Eu1 126.8(2) 7_645 6_554 ?
O1 P6 Eu1 53.2(2) . 9_666 ?
O1 P6 K1 133.1(2) . 16_654 ?
O1 P6 K1 49.1(2) 7_645 16_654 ?
O1 P6 K1 133.1(2) 7_645 10_657 ?
O1 P6 K1 49.1(2) . 10_657 ?
O1 P6 O2 112.7(3) 7_645 7_645 ?
O1 P6 O2 112.7(3) . . ?
O1 P6 O2 111.4(3) 7_645 . ?
O1 P6 O2 111.4(3) . 7_645 ?
O1 P6 O1 106.4(5) 7_645 . ?
Eu1 O2 Eu1 111.3(2) . 6_554 ?
Eu1 O2 K1 111.63(19) 6_554 16_654 ?
Eu1 O2 K1 89.87(18) . 16_654 ?
P6 O2 Eu1 99.8(3) . 6_554 ?
P6 O2 Eu1 146.4(3) . . ?
P6 O2 K1 90.3(2) . 16_654 ?
Eu1 O1 K1 94.85(17) 9_666 8_456 ?
Eu1 O1 K1 128.6(2) 9_666 10_657 ?
K1 O1 K1 93.20(18) 10_657 8_456 ?
P6 O1 Eu1 96.9(3) . 9_666 ?
P6 O1 K1 143.5(3) . 8_456 ?
P6 O1 K1 105.9(3) . 10_657 ?
W1 O3 Eu1 134.0(3) . . ?
W1 O3 K1 126.5(3) . 10_557 ?
W1 O3 K1 98.9(2) . 13_556 ?
Eu1 O3 K1 91.04(19) . 10_557 ?
Eu1 O3 K1 109.9(2) . 13_556 ?
K1 O3 K1 87.00(17) 10_557 13_556 ?
W1 O4 K1 99.9(3) . 10_657 ?
W1 O4 K1 114.7(3) . 8_456 ?
W1 O4 K1 133.4(3) . . ?
K1 O4 K1 80.50(17) 8_456 10_657 ?
K1 O4 K1 95.1(2) . 8_456 ?
K1 O4 K1 120.7(2) . 10_657 ?

loop_
_geom_bond_atom_site_label_1
_geom_bond_atom_site_label_2
_geom_bond_distance
_geom_bond_site_symmetry_2
_geom_bond_publ_flag
W1 Eu1 3.8543(4) . ?
W1 Eu1 3.8543(4) 6_554 ?
W1 K1 4.047(2) 3_646 ?
W1 K1 4.076(2) . ?
W1 K1 4.076(2) 6_554 ?
W1 K1 3.897(2) 13_556 ?
W1 K1 4.047(2) 8_456 ?
W1 K1 3.897(2) 10_657 ?
W1 O3 1.788(6) . ?
W1 O3 1.788(6) 6_554 ?
W1 O4 1.763(6) 6_554 ?
W1 O4 1.763(6) . ?
Eu1 K1 3.847(2) 16_654 ?
Eu1 K1 3.847(2) 10_557 ?
Eu1 P6 3.132(2) 6_554 ?
Eu1 P6 3.016(2) 9_666 ?
Eu1 O2 2.475(5) 6_554 ?
Eu1 O2 2.327(6) 7_545 ?
Eu1 O2 2.475(6) 4_456 ?
Eu1 O2 2.327(6) . ?
Eu1 O1 2.433(6) 15_465 ?
Eu1 O1 2.433(6) 9_666 ?
Eu1 O3 2.392(6) 7_545 ?
Eu1 O3 2.392(6) . ?
K1 K1 3.987(2) 15_565 ?
K1 P6 3.443(2) 10_557 ?
K1 O2 3.069(6) 16_655 ?
K1 O1 2.705(6) 10_557 ?
K1 O1 2.782(6) 8_456 ?
K1 O3 3.198(7) 13_556 ?
K1 O3 2.970(7) 10_657 ?
K1 O4 3.186(7) 10_557 ?
K1 O4 2.659(6) . ?
K1 O4 2.980(7) 8_456 ?
P6 O2 1.543(6) 7_645 ?
P6 O2 1.543(6) . ?
P6 O1 1.515(5) 7_645 ?
P6 O1 1.515(5) . ?

loop_
_geom_torsion_atom_site_label_1
_geom_torsion_atom_site_label_2
_geom_torsion_atom_site_label_3
_geom_torsion_atom_site_label_4
_geom_torsion
_geom_torsion_site_symmetry_1
_geom_torsion_site_symmetry_2
_geom_torsion_site_symmetry_3
_geom_torsion_site_symmetry_4
_geom_torsion_publ_flag
Eu1 W1 O3 Eu1 -21.8(4) 6_554 . . . ?
Eu1 W1 O3 K1 -138.3(7) . . . 10_557 ?
Eu1 W1 O3 K1 -160.1(3) 6_554 . . 10_557 ?
Eu1 W1 O3 K1 128.9(5) . . . 13_556 ?
Eu1 W1 O3 K1 107.06(15) 6_554 . . 13_556 ?
Eu1 W1 O4 K1 121.6(4) . . . . ?
Eu1 W1 O4 K1 -15.9(3) 6_554 . . 10_657 ?
Eu1 W1 O4 K1 -3.1(3) . . . 8_456 ?
Eu1 W1 O4 K1 68.2(3) 6_554 . . 8_456 ?
Eu1 W1 O4 K1 -87.1(2) . . . 10_657 ?
Eu1 W1 O4 K1 -167.1(3) 6_554 . . . ?
Eu1 P6 O2 Eu1 157.8(7) 6_554 . . . ?
Eu1 P6 O2 Eu1 180.0 9_666 . . 6_554 ?
Eu1 P6 O2 Eu1 -22.2(7) 9_666 . . . ?
Eu1 P6 O2 K1 68.0(2) 9_666 . . 16_654 ?
Eu1 P6 O2 K1 -112.0(2) 6_554 . . 16_654 ?
Eu1 P6 O1 Eu1 180.000(1) 6_554 . . 9_666 ?
Eu1 P6 O1 K1 -133.4(3) 9_666 . . 10_657 ?
Eu1 P6 O1 K1 46.6(3) 6_554 . . 10_657 ?
Eu1 P6 O1 K1 -72.2(6) 6_554 . . 8_456 ?
Eu1 P6 O1 K1 107.8(6) 9_666 . . 8_456 ?
K1 W1 O3 Eu1 -92.1(4) 3_646 . . . ?
K1 W1 O3 Eu1 -156.2(3) 6_554 . . . ?
K1 W1 O3 Eu1 45.4(5) 10_657 . . . ?
K1 W1 O3 Eu1 134.0(4) . . . . ?
K1 W1 O3 Eu1 82.7(4) 8_456 . . . ?
K1 W1 O3 Eu1 -128.9(5) 13_556 . . . ?
K1 W1 O3 K1 129.7(3) 3_646 . . 10_557 ?
K1 W1 O3 K1 92.8(3) 13_556 . . 10_557 ?
K1 W1 O3 K1 -27.3(3) 6_554 . . 13_556 ?
K1 W1 O3 K1 -92.9(3) 10_657 . . 10_557 ?
K1 W1 O3 K1 36.85(18) 3_646 . . 13_556 ?
K1 W1 O3 K1 -148.4(2) 8_456 . . 13_556 ?
K1 W1 O3 K1 -4.2(4) . . . 10_557 ?
K1 W1 O3 K1 -97.09(16) . . . 13_556 ?
K1 W1 O3 K1 174.28(6) 10_657 . . 13_556 ?
K1 W1 O3 K1 65.5(4) 6_554 . . 10_557 ?
K1 W1 O3 K1 -55.5(3) 8_456 . . 10_557 ?
K1 W1 O4 K1 151.3(6) . . . 10_657 ?
K1 W1 O4 K1 -59.6(6) 3_646 . . . ?
K1 W1 O4 K1 34.4(6) 13_556 . . . ?
K1 W1 O4 K1 124.7(6) 8_456 . . . ?
K1 W1 O4 K1 114.64(18) 6_554 . . 10_657 ?
K1 W1 O4 K1 -90.3(3) 13_556 . . 8_456 ?
K1 W1 O4 K1 -84.0(3) 8_456 . . 10_657 ?
K1 W1 O4 K1 -151.3(6) 10_657 . . . ?
K1 W1 O4 K1 -124.7(6) . . . 8_456 ?
K1 W1 O4 K1 -161.3(3) 6_554 . . 8_456 ?
K1 W1 O4 K1 -174.35(6) 13_556 . . 10_657 ?
K1 W1 O4 K1 84.0(3) 10_657 . . 8_456 ?
K1 W1 O4 K1 91.7(3) 3_646 . . 10_657 ?
K1 W1 O4 K1 175.68(7) 3_646 . . 8_456 ?
K1 W1 O4 K1 -36.6(4) 6_554 . . . ?
K1 P6 O2 Eu1 91.9(6) 10_657 . . . ?
K1 P6 O2 Eu1 112.0(2) 16_654 . . 6_554 ?
K1 P6 O2 Eu1 -90.2(6) 16_654 . . . ?
K1 P6 O2 Eu1 -65.8(2) 10_657 . . 6_554 ?
K1 P6 O2 K1 -177.84(9) 10_657 . . 16_654 ?
K1 P6 O1 Eu1 -48.8(3) 16_654 . . 9_666 ?
K1 P6 O1 Eu1 133.4(3) 10_657 . . 9_666 ?
K1 P6 O1 K1 -118.8(6) 10_657 . . 8_456 ?
K1 P6 O1 K1 59.0(6) 16_654 . . 8_456 ?
K1 P6 O1 K1 177.84(10) 16_654 . . 10_657 ?
O2 P6 O2 Eu1 157.8(7) 7_645 . . . ?
O2 P6 O2 Eu1 -0.001(0) 7_645 . . 6_554 ?
O2 P6 O2 K1 -112.0(2) 7_645 . . 16_654 ?
O2 P6 O1 Eu1 123.2(3) 7_645 . . 9_666 ?
O2 P6 O1 Eu1 -122.4(3) . . . 9_666 ?
O2 P6 O1 K1 104.2(3) . . . 10_657 ?
O2 P6 O1 K1 -10.2(3) 7_645 . . 10_657 ?
O2 P6 O1 K1 -129.0(5) 7_645 . . 8_456 ?
O2 P6 O1 K1 -14.6(6) . . . 8_456 ?
O1 P6 O2 Eu1 -81.6(6) 7_645 . . . ?
O1 P6 O2 Eu1 -119.8(3) . . . 6_554 ?
O1 P6 O2 Eu1 38.0(7) . . . . ?
O1 P6 O2 Eu1 120.6(3) 7_645 . . 6_554 ?
O1 P6 O2 K1 128.2(3) . . . 16_654 ?
O1 P6 O2 K1 8.6(3) 7_645 . . 16_654 ?
O1 P6 O1 Eu1 0.001(1) 7_645 . . 9_666 ?
O1 P6 O1 K1 107.8(6) 7_645 . . 8_456 ?
O1 P6 O1 K1 -133.4(3) 7_645 . . 10_657 ?
O3 W1 O3 Eu1 -15.1(3) 6_554 . . . ?
O3 W1 O3 K1 113.8(2) 6_554 . . 13_556 ?
O3 W1 O3 K1 -153.4(4) 6_554 . . 10_557 ?
O3 W1 O4 K1 90.6(3) 6_554 . . 8_456 ?
O3 W1 O4 K1 93.4(5) . . . . ?
O3 W1 O4 K1 -31.3(4) . . . 8_456 ?
O3 W1 O4 K1 6.6(3) 6_554 . . 10_657 ?
O3 W1 O4 K1 -115.3(3) . . . 10_657 ?
O3 W1 O4 K1 -144.7(4) 6_554 . . . ?
O4 W1 O3 Eu1 104.0(4) . . . . ?
O4 W1 O3 Eu1 -135.5(4) 6_554 . . . ?
O4 W1 O3 K1 86.3(4) 6_554 . . 10_557 ?
O4 W1 O3 K1 -6.6(3) 6_554 . . 13_556 ?
O4 W1 O3 K1 -34.2(4) . . . 10_557 ?
O4 W1 O3 K1 -127.1(3) . . . 13_556 ?
O4 W1 O4 K1 -25.0(3) 6_554 . . . ?
O4 W1 O4 K1 126.3(3) 6_554 . . 10_657 ?
O4 W1 O4 K1 -149.7(4) 6_554 . . 8_456 ?
